data_1562999
loop_
_publ_author_name
'Artini, Cristina'
'Costa, Giorgio A.'
'Pani, Marcella'
'Lausi, Andrea'
'Plaisier, Jasper'

_publ_section_title
;
 Structural characterization of the CeO2/Gd2O3 mixed system by synchrotron
 X-ray diffraction
;
_journal_name_full 'Journal of Solid State Chemistry'
_journal_page_first 24
_journal_page_last 28
_journal_paper_doi 10.1016/j.jssc.2012.01.056
_journal_volume 190
_journal_year 2012
_chemical_formula_moiety 'Gd2 O3'
_chemical_formula_sum 'Gd2 O3'
_chemical_formula_weight 362.5
_chemical_name_common 'Gd oxide'
_space_group_IT_number 206
_space_group_name_Hall '-I 2b 2c 3'
_space_group_name_H-M_alt 'I a -3'
_symmetry_cell_setting cubic
_symmetry_space_group_name_Hall '-I 2b 2c 3'
_symmetry_space_group_name_H-M 'I a -3'
_cell_angle_alpha 90.00000
_cell_angle_beta 90.00000
_cell_angle_gamma 90.00000
_cell_formula_units_Z 16
_cell_length_a 10.8175(1)
_cell_length_b 10.8175(1)
_cell_length_c 10.8175(1)
_cell_measurement_temperature 298
_cell_volume 1265.85(2)
_computing_structure_refinement FULLPROF
_diffrn_ambient_temperature 298
_diffrn_detector 'fast scintillator detector'
_diffrn_measurement_device_type 'Huber 4-axes X-ray diffractometer'
_diffrn_measurement_method '2\q in the range 5-55 deg'
_diffrn_radiation_probe x-rays
_diffrn_radiation_wavelength 0.6890
_diffrn_source synchrotron
_exptl_absorpt_coefficient_mu 38.14
_exptl_absorpt_correction_type none
_pd_char_colour white
_pd_instr_location
;
 powder diffraction beamline (MCX) of the Elettra synchrotron radiation 
 facility located in Trieste, Italy
;
_pd_meas_2theta_range_inc 0.006079
_pd_meas_2theta_range_max 55.00000
_pd_meas_2theta_range_min 5.04180
_pd_meas_number_of_points 8220
_pd_meas_scan_method step
_pd_prep_pressure 101
_pd_prep_temperature 1273
_pd_proc_2theta_range_inc 0.006079
_pd_proc_2theta_range_max 54.9859
_pd_proc_2theta_range_min 5.0277
_pd_proc_ls_background_function '6-coefficients polynomial function'
_pd_proc_ls_profile_function Pseudo-Voigt
_pd_proc_ls_prof_R_factor 13.6563
_pd_proc_ls_prof_wR_expected 13.6220
_pd_proc_ls_prof_wR_factor 18.3926
_pd_proc_wavelength 0.689000
_pd_spec_mounting 'borosilicate capillary tube with inner diameter of 0.5 mm'
_pd_spec_mount_mode transmission
_pd_spec_shape cylinder
_pd_spec_size_axial 20
_pd_spec_size_equat 0.5
_refine_ls_number_parameters 19
_refine_ls_number_reflns 281
_refine_ls_number_restraints 0
_refine_ls_R_I_factor 6.9345
_cod_data_source_file JSSC-2012-190-24.cif
_cod_data_source_block C10
_cod_depositor_comments
;
The following automatic conversions were performed:

data item '_symmetry_cell_setting' value 'Cubic' was changed to
'cubic' in accordance with the built-in table derived from the CIF
Core dictionary named 'cif_core.dic' version 2.4.5 last updated on
2014-11-21.

Automatic conversion script
Id: cif_fix_values 8369 2020-08-20 11:38:08Z andrius 
;
_cod_original_cell_volume 1265.842(14)
_cod_database_code 1562999
_pd_proc_ls_prof_cr_factor 18.9641
_pd_proc_ls_prof_cwr_factor 22.7045
_pd_proc_ls_prof_cwr_expected 16.8156
_pd_proc_ls_prof_chi2 1.8231
_pd_proc_ls_prof_echi2 1.8534

loop_
_symmetry_equiv_pos_as_xyz
x,y,z
x+1/2,-y+1/2,-z
-x,y+1/2,-z+1/2
-x+1/2,-y,z+1/2
y,z,x
-y+1/2,-z,x+1/2
y+1/2,-z+1/2,-x
-y,z+1/2,-x+1/2
z,x,y
-z,x+1/2,-y+1/2
-z+1/2,-x,y+1/2
z+1/2,-x+1/2,-y
-x,-y,-z
-x+1/2,y+1/2,z
x,-y+1/2,z+1/2
x+1/2,y,-z+1/2
-y,-z,-x
y+1/2,z,-x+1/2
-y+1/2,z+1/2,x
y,-z+1/2,x+1/2
-z,-x,-y
z,-x+1/2,y+1/2
z+1/2,x,-y+1/2
-z+1/2,x+1/2,y
x+1/2,y+1/2,z+1/2
x,-y,-z+1/2
-x+1/2,y,-z
-x,-y+1/2,z
y+1/2,z+1/2,x+1/2
-y,-z+1/2,x
y,-z,-x+1/2
-y+1/2,z,-x
z+1/2,x+1/2,y+1/2
-z+1/2,x,-y
-z,-x+1/2,y
z,-x,-y+1/2
-x+1/2,-y+1/2,-z+1/2
-x,y,z+1/2
x+1/2,-y,z
x,y+1/2,-z
-y+1/2,-z+1/2,-x+1/2
y,z+1/2,-x
-y,z,x+1/2
y+1/2,-z,x
-z+1/2,-x+1/2,-y+1/2
z+1/2,-x,y
z,x+1/2,-y
-z,x,y+1/2

loop_
_atom_site_label
_atom_site_fract_x
_atom_site_fract_y
_atom_site_fract_z
_atom_site_U_iso_or_equiv
_atom_site_occupancy
_atom_site_adp_type
_atom_site_type_symbol
Gd1 0.28136(7) 0.00000 0.25000 0.00063 1.00000 Uiso Gd
Gd2 0.00000 0.00000 0.00000 0.00063 1.00000 Uiso Gd
O1 0.0998(8) 0.3592(9) 0.1307(10) 0.00063 1.00000 Uiso O
O2 0.12500 0.12500 0.12500 0.00063 0.02(2) Uiso O

loop_
_atom_type_symbol
_atom_type_scat_Cromer_Mann_a1
_atom_type_scat_Cromer_Mann_b1
_atom_type_scat_Cromer_Mann_a2
_atom_type_scat_Cromer_Mann_b2
_atom_type_scat_Cromer_Mann_a3
_atom_type_scat_Cromer_Mann_b3
_atom_type_scat_Cromer_Mann_a4
_atom_type_scat_Cromer_Mann_b4
_atom_type_scat_Cromer_Mann_c
_atom_type_scat_dispersion_real
_atom_type_scat_dispersion_imag
_atom_type_scat_source
gd 25.07090 2.25341 19.07980 0.18195 13.85180 12.93310 3.54545 101.39799 2.41960 -0.56400 3.90400 'International Tables Vol. C (1991), Tables 6.1.1.4 and 6.1.1.5'
o 3.04850 13.27710 2.28680 5.70110 1.54630 0.32390 0.86700 32.90890 0.25080 0.00800 0.00600 'International Tables Vol. C (1991), Tables 6.1.1.4 and 6.1.1.5'
